data_4309574
loop_
_publ_author_name
'Erwin Reisner'
'Vladimir B. Arion'
'Anna Eichinger'
'Norbert Kandler'
'Gerald Giester'
'Armando J.L. Pombeiro'
'Bernhard K. Keppler'

_publ_section_title
;
Tuning of Redox Properties for the Design of Ruthenium Anticancer Drugs:
Part 2. Syntheses, Crystal Structures, and Electrochemistry of Potentially
Antitumor [RuIII/IICl6-n(Azole)n]z (n= 3, 4, 6) Complexes
;
_journal_name_full 'Inorganic Chemistry'
_journal_page_first 6704
_journal_page_last 6716
_journal_paper_doi 10.1021/ic0503737
_journal_volume 44
_journal_year 2005
_chemical_formula_sum 'C21 H36 Cl3 N6 Ru'
_chemical_formula_weight 579.98
_chemical_name_systematic
; 
mer-trichlorotripyrazoloruthenium(III) 
;
_space_group_IT_number 14
_symmetry_cell_setting monoclinic
_symmetry_space_group_name_Hall '-P 2ybc'
_symmetry_space_group_name_H-M 'P 1 21/c 1'
_atom_sites_solution_hydrogens geom
_atom_sites_solution_primary direct
_atom_sites_solution_secondary difmap
_audit_creation_method SHELXL-97
_cell_angle_alpha 90.00
_cell_angle_beta 90.35(3)
_cell_angle_gamma 90.00
_cell_formula_units_Z 8
_cell_length_a 17.730(4)
_cell_length_b 10.794(2)
_cell_length_c 27.802(6)
_cell_measurement_temperature 120(2)
_cell_volume 5320.6(19)
_computing_structure_refinement 'SHELXL-97 (Sheldrick, 1997)'
_computing_structure_solution 'SHELXS-97 (Sheldrick, 1990)'
_diffrn_ambient_temperature 120(2)
_diffrn_measured_fraction_theta_full 0.992
_diffrn_measured_fraction_theta_max 0.992
_diffrn_radiation_monochromator graphite
_diffrn_radiation_source 'fine-focus sealed tube'
_diffrn_radiation_type MoK\a
_diffrn_radiation_wavelength 0.71073
_diffrn_reflns_av_R_equivalents 0.0191
_diffrn_reflns_av_sigmaI/netI 0.0292
_diffrn_reflns_limit_h_max 25
_diffrn_reflns_limit_h_min -25
_diffrn_reflns_limit_k_max 15
_diffrn_reflns_limit_k_min -15
_diffrn_reflns_limit_l_max 39
_diffrn_reflns_limit_l_min -39
_diffrn_reflns_number 30901
_diffrn_reflns_theta_full 30.49
_diffrn_reflns_theta_max 30.49
_diffrn_reflns_theta_min 2.39
_exptl_absorpt_coefficient_mu 0.911
_exptl_absorpt_correction_type none
_exptl_crystal_colour yellow
_exptl_crystal_density_diffrn 1.448
_exptl_crystal_density_method 'not measured'
_exptl_crystal_description plate
_exptl_crystal_F_000 2392
_exptl_crystal_size_max 0.29
_exptl_crystal_size_mid 0.11
_exptl_crystal_size_min 0.11
_refine_diff_density_max 1.275
_refine_diff_density_min -1.329
_refine_diff_density_rms 0.164
_refine_ls_extinction_method none
_refine_ls_goodness_of_fit_ref 1.085
_refine_ls_hydrogen_treatment constr
_refine_ls_matrix_type full
_refine_ls_number_parameters 560
_refine_ls_number_reflns 16107
_refine_ls_number_restraints 0
_refine_ls_restrained_S_all 1.085
_refine_ls_R_factor_all 0.0465
_refine_ls_R_factor_gt 0.0310
_refine_ls_shift/su_max 0.004
_refine_ls_shift/su_mean 0.000
_refine_ls_structure_factor_coef Fsqd
_refine_ls_weighting_details 'calc w=1/[\s^2^(Fo^2^)+(0.0542P)^2^+1.3657P] where P=(Fo^2^+2Fc^2^)/3'
_refine_ls_weighting_scheme calc
_refine_ls_wR_factor_gt 0.0829
_refine_ls_wR_factor_ref 0.0959
_reflns_number_gt 12904
_reflns_number_total 16107
_reflns_threshold_expression >2sigma(I)
_cod_data_source_file ic0503737si20050311_101757.cif
_cod_data_source_block ERRE717
_cod_database_code 4309574

loop_
_symmetry_equiv_pos_as_xyz
'x, y, z'
'-x, y+1/2, -z+1/2'
'-x, -y, -z'
'x, -y-1/2, z-1/2'

loop_
_atom_site_label
_atom_site_type_symbol
_atom_site_fract_x
_atom_site_fract_y
_atom_site_fract_z
_atom_site_U_iso_or_equiv
_atom_site_adp_type
_atom_site_occupancy
_atom_site_symmetry_multiplicity
_atom_site_calc_flag
_atom_site_refinement_flags
_atom_site_disorder_assembly
_atom_site_disorder_group
Ru1 Ru 0.062103(7) 0.909806(13) 0.359946(4) 0.01295(4) Uani 1 1 d . . .
Ru2 Ru -0.434659(7) 0.616779(13) 0.359133(4) 0.01336(4) Uani 1 1 d . . .
Cl1 Cl 0.01478(3) 0.71431(4) 0.382902(15) 0.01964(9) Uani 1 1 d . . .
Cl2 Cl -0.06120(2) 0.99437(4) 0.361518(14) 0.01660(8) Uani 1 1 d . . .
Cl3 Cl 0.11005(2) 1.10303(4) 0.334737(15) 0.01755(9) Uani 1 1 d . . .
Cl4 Cl -0.47455(3) 0.81231(4) 0.387160(15) 0.02042(9) Uani 1 1 d . . .
Cl5 Cl -0.55993(2) 0.53829(4) 0.362898(14) 0.01728(8) Uani 1 1 d . . .
Cl6 Cl -0.39137(2) 0.42382(4) 0.331311(15) 0.01794(9) Uani 1 1 d . . .
N1 N 0.16996(8) 0.83878(14) 0.35703(5) 0.0168(3) Uani 1 1 d . . .
C2 C 0.21976(10) 0.86718(18) 0.32338(7) 0.0205(4) Uani 1 1 d . . .
H2 H 0.2115 0.9244 0.2989 0.025 Uiso 1 1 calc R . .
N3 N 0.28365(8) 0.80242(15) 0.32931(5) 0.0201(3) Uani 1 1 d . . .
C4 C 0.27457(11) 0.7281(2) 0.36874(7) 0.0266(4) Uani 1 1 d . . .
H4 H 0.3096 0.6725 0.3813 0.032 Uiso 1 1 calc R . .
C5 C 0.20414(11) 0.75127(19) 0.38597(6) 0.0239(4) Uani 1 1 d . . .
H5 H 0.1827 0.7142 0.4128 0.029 Uiso 1 1 calc R . .
C6 C 0.34804(10) 0.80184(19) 0.29600(7) 0.0239(4) Uani 1 1 d . . .
H6A H 0.3943 0.7896 0.3142 0.029 Uiso 1 1 calc R . .
H6B H 0.3512 0.8818 0.2802 0.029 Uiso 1 1 calc R . .
C7 C 0.34142(10) 0.70135(19) 0.25817(7) 0.0229(4) Uani 1 1 d . . .
H7A H 0.3435 0.6213 0.2740 0.028 Uiso 1 1 calc R . .
H7B H 0.3845 0.7069 0.2369 0.028 Uiso 1 1 calc R . .
C8 C 0.26953(11) 0.7078(2) 0.22796(7) 0.0259(4) Uani 1 1 d . . .
H8A H 0.2266 0.6900 0.2483 0.031 Uiso 1 1 calc R . .
H8B H 0.2636 0.7913 0.2156 0.031 Uiso 1 1 calc R . .
C9 C 0.27014(14) 0.6173(2) 0.18613(8) 0.0386(6) Uani 1 1 d . . .
H9A H 0.2241 0.6251 0.1681 0.058 Uiso 1 1 calc R . .
H9B H 0.2746 0.5343 0.1982 0.058 Uiso 1 1 calc R . .
H9C H 0.3122 0.6352 0.1657 0.058 Uiso 1 1 calc R . .
N10 N 0.05055(8) 0.85794(14) 0.28834(5) 0.0156(3) Uani 1 1 d . . .
C11 C 0.03172(10) 0.92692(17) 0.25048(6) 0.0167(3) Uani 1 1 d . . .
H11 H 0.0196 1.0107 0.2518 0.020 Uiso 1 1 calc R . .
N12 N 0.03277(8) 0.85828(14) 0.20989(5) 0.0171(3) Uani 1 1 d . . .
C13 C 0.05352(10) 0.73970(17) 0.22233(6) 0.0184(3) Uani 1 1 d . . .
H13 H 0.0590 0.6725 0.2017 0.022 Uiso 1 1 calc R . .
C14 C 0.06444(10) 0.74044(17) 0.27073(6) 0.0173(3) Uani 1 1 d . . .
H14 H 0.0790 0.6725 0.2891 0.021 Uiso 1 1 calc R . .
C15 C 0.01027(11) 0.90003(18) 0.16152(6) 0.0210(4) Uani 1 1 d . . .
H15A H 0.0019 0.9888 0.1621 0.025 Uiso 1 1 calc R . .
H15B H -0.0369 0.8605 0.1526 0.025 Uiso 1 1 calc R . .
C16 C 0.06956(11) 0.87006(19) 0.12379(6) 0.0231(4) Uani 1 1 d . . .
H16A H 0.0790 0.7816 0.1242 0.028 Uiso 1 1 calc R . .
H16B H 0.0496 0.8912 0.0923 0.028 Uiso 1 1 calc R . .
C17 C 0.14380(12) 0.9376(2) 0.13121(7) 0.0301(5) Uani 1 1 d . . .
H17A H 0.1631 0.9190 0.1631 0.036 Uiso 1 1 calc R . .
H17B H 0.1349 1.0262 0.1295 0.036 Uiso 1 1 calc R . .
C18 C 0.20295(14) 0.9020(3) 0.09406(9) 0.0468(7) Uani 1 1 d . . .
H18A H 0.2487 0.9471 0.1003 0.070 Uiso 1 1 calc R . .
H18B H 0.1846 0.9219 0.0624 0.070 Uiso 1 1 calc R . .
H18C H 0.2128 0.8147 0.0961 0.070 Uiso 1 1 calc R . .
N19 N 0.07915(8) 0.95635(14) 0.43212(5) 0.0162(3) Uani 1 1 d . . .
C20 C 0.10249(11) 1.06505(18) 0.44844(6) 0.0224(4) Uani 1 1 d . . .
H20 H 0.1130 1.1331 0.4291 0.027 Uiso 1 1 calc R . .
N21 N 0.10900(9) 1.06430(16) 0.49666(5) 0.0217(3) Uani 1 1 d . . .
C22 C 0.08950(11) 0.94879(19) 0.51204(6) 0.0233(4) Uani 1 1 d . . .
H22 H 0.0890 0.9210 0.5437 0.028 Uiso 1 1 calc R . .
C23 C 0.07102(11) 0.88204(18) 0.47230(6) 0.0227(4) Uani 1 1 d . . .
H23 H 0.0554 0.7998 0.4721 0.027 Uiso 1 1 calc R . .
C24 C 0.13709(13) 1.1622(2) 0.52877(7) 0.0309(5) Uani 1 1 d . . .
H24A H 0.1810 1.1314 0.5459 0.037 Uiso 1 1 calc R . .
H24B H 0.0986 1.1804 0.5524 0.037 Uiso 1 1 calc R . .
C25 C 0.15823(13) 1.2816(2) 0.50336(8) 0.0349(5) Uani 1 1 d . . .
H25A H 0.1891 1.3313 0.5249 0.042 Uiso 1 1 calc R . .
H25B H 0.1884 1.2616 0.4754 0.042 Uiso 1 1 calc R . .
C26 C 0.09165(16) 1.3569(2) 0.48747(9) 0.0460(6) Uani 1 1 d . . .
H26A H 0.0635 1.3841 0.5153 0.055 Uiso 1 1 calc R . .
H26B H 0.0585 1.3065 0.4676 0.055 Uiso 1 1 calc R . .
C27 C 0.1190(2) 1.4720(3) 0.45817(10) 0.0735(11) Uani 1 1 d . . .
H27A H 0.0760 1.5176 0.4466 0.110 Uiso 1 1 calc R . .
H27B H 0.1485 1.4448 0.4314 0.110 Uiso 1 1 calc R . .
H27C H 0.1491 1.5243 0.4785 0.110 Uiso 1 1 calc R . .
N28 N -0.32640(8) 0.68594(14) 0.35324(5) 0.0172(3) Uani 1 1 d . . .
C29 C -0.27740(10) 0.65205(18) 0.31966(6) 0.0199(4) Uani 1 1 d . . .
H29 H -0.2853 0.5884 0.2977 0.024 Uiso 1 1 calc R . .
N30 N -0.21486(8) 0.72231(15) 0.32180(5) 0.0204(3) Uani 1 1 d . . .
C31 C -0.22377(11) 0.8054(2) 0.35851(7) 0.0251(4) Uani 1 1 d . . .
H31 H -0.1895 0.8657 0.3683 0.030 Uiso 1 1 calc R . .
C32 C -0.29282(11) 0.78248(19) 0.37778(6) 0.0240(4) Uani 1 1 d . . .
H32 H -0.3140 0.8252 0.4034 0.029 Uiso 1 1 calc R . .
C33 C -0.15163(10) 0.7200(2) 0.28770(7) 0.0246(4) Uani 1 1 d . . .
H33A H -0.1514 0.6413 0.2708 0.030 Uiso 1 1 calc R . .
H33B H -0.1044 0.7272 0.3053 0.030 Uiso 1 1 calc R . .
C34 C -0.15748(10) 0.82475(19) 0.25137(7) 0.0229(4) Uani 1 1 d . . .
H34A H -0.1151 0.8194 0.2295 0.027 Uiso 1 1 calc R . .
H34B H -0.1536 0.9031 0.2683 0.027 Uiso 1 1 calc R . .
C35 C -0.23026(11) 0.8241(2) 0.22205(7) 0.0275(4) Uani 1 1 d . . .
H35A H -0.2382 0.7419 0.2089 0.033 Uiso 1 1 calc R . .
H35B H -0.2722 0.8426 0.2431 0.033 Uiso 1 1 calc R . .
C36 C -0.22954(14) 0.9169(3) 0.18134(9) 0.0418(6) Uani 1 1 d . . .
H36A H -0.2765 0.9129 0.1641 0.063 Uiso 1 1 calc R . .
H36B H -0.1888 0.8980 0.1599 0.063 Uiso 1 1 calc R . .
H36C H -0.2228 0.9988 0.1942 0.063 Uiso 1 1 calc R . .
N37 N -0.41687(8) 0.55572(14) 0.42911(5) 0.0167(3) Uani 1 1 d . . .
C38 C -0.43692(10) 0.44385(18) 0.44408(6) 0.0203(4) Uani 1 1 d . . .
H38 H -0.4625 0.3862 0.4252 0.024 Uiso 1 1 calc R . .
N39 N -0.41564(9) 0.42444(15) 0.48977(5) 0.0211(3) Uani 1 1 d . . .
C40 C -0.37971(12) 0.52973(19) 0.50525(7) 0.0261(4) Uani 1 1 d . . .
H40 H -0.3587 0.5433 0.5355 0.031 Uiso 1 1 calc R . .
C41 C -0.38084(11) 0.61030(19) 0.46775(7) 0.0245(4) Uani 1 1 d . . .
H41 H -0.3605 0.6897 0.4681 0.029 Uiso 1 1 calc R . .
C42 C -0.42622(12) 0.30936(19) 0.51693(7) 0.0277(4) Uani 1 1 d . . .
H42A H -0.4727 0.2700 0.5065 0.033 Uiso 1 1 calc R . .
H42B H -0.4311 0.3290 0.5508 0.033 Uiso 1 1 calc R . .
C43 C -0.36076(13) 0.2187(2) 0.51035(7) 0.0308(5) Uani 1 1 d . . .
H43A H -0.3139 0.2611 0.5178 0.037 Uiso 1 1 calc R . .
H43B H -0.3663 0.1512 0.5331 0.037 Uiso 1 1 calc R . .
C44 C -0.35584(13) 0.1653(2) 0.46002(7) 0.0339(5) Uani 1 1 d . . .
H44A H -0.3487 0.2320 0.4371 0.041 Uiso 1 1 calc R . .
H44B H -0.4028 0.1238 0.4521 0.041 Uiso 1 1 calc R . .
C45 C -0.29094(16) 0.0736(3) 0.45588(9) 0.0514(7) Uani 1 1 d . . .
H45A H -0.2895 0.0409 0.4238 0.077 Uiso 1 1 calc R . .
H45B H -0.2981 0.0071 0.4783 0.077 Uiso 1 1 calc R . .
H45C H -0.2442 0.1150 0.4629 0.077 Uiso 1 1 calc R . .
N46 N -0.44922(8) 0.67424(14) 0.28848(5) 0.0162(3) Uani 1 1 d . . .
C47 C -0.47012(10) 0.60636(17) 0.25089(6) 0.0171(3) Uani 1 1 d . . .
H47 H -0.4835 0.5232 0.2524 0.021 Uiso 1 1 calc R . .
N48 N -0.46927(8) 0.67439(14) 0.21023(5) 0.0171(3) Uani 1 1 d . . .
C49 C -0.44697(10) 0.79236(17) 0.22240(6) 0.0189(3) Uani 1 1 d . . .
H49 H -0.4415 0.8594 0.2017 0.023 Uiso 1 1 calc R . .
C50 C -0.43446(10) 0.79148(17) 0.27089(6) 0.0188(3) Uani 1 1 d . . .
H50 H -0.4186 0.8589 0.2892 0.023 Uiso 1 1 calc R . .
C51 C -0.49419(10) 0.63294(19) 0.16239(6) 0.0213(4) Uani 1 1 d . . .
H51A H -0.5412 0.6739 0.1542 0.026 Uiso 1 1 calc R . .
H51B H -0.5036 0.5444 0.1633 0.026 Uiso 1 1 calc R . .
C52 C -0.43603(11) 0.66065(19) 0.12359(6) 0.0228(4) Uani 1 1 d . . .
H52A H -0.4578 0.6414 0.0924 0.027 Uiso 1 1 calc R . .
H52B H -0.4246 0.7485 0.1241 0.027 Uiso 1 1 calc R . .
C53 C -0.36315(12) 0.5882(2) 0.12974(8) 0.0317(5) Uani 1 1 d . . .
H53A H -0.3741 0.5003 0.1279 0.038 Uiso 1 1 calc R . .
H53B H -0.3422 0.6049 0.1614 0.038 Uiso 1 1 calc R . .
C54 C -0.30486(15) 0.6212(3) 0.09169(10) 0.0537(8) Uani 1 1 d . . .
H54A H -0.2600 0.5732 0.0969 0.081 Uiso 1 1 calc R . .
H54B H -0.2929 0.7078 0.0939 0.081 Uiso 1 1 calc R . .
H54C H -0.3250 0.6033 0.0603 0.081 Uiso 1 1 calc R . .

loop_
_atom_site_aniso_label
_atom_site_aniso_U_11
_atom_site_aniso_U_22
_atom_site_aniso_U_33
_atom_site_aniso_U_23
_atom_site_aniso_U_13
_atom_site_aniso_U_12
Ru1 0.01387(7) 0.01381(7) 0.01117(7) 0.00007(5) 0.00002(5) -0.00066(5)
Ru2 0.01381(7) 0.01403(7) 0.01224(7) -0.00001(5) 0.00036(5) 0.00050(5)
Cl1 0.0264(2) 0.0155(2) 0.01699(19) 0.00085(15) 0.00156(16) -0.00339(17)
Cl2 0.01509(18) 0.0189(2) 0.01582(18) 0.00126(15) 0.00086(14) -0.00017(15)
Cl3 0.0198(2) 0.01635(19) 0.01655(19) 0.00151(15) 0.00099(15) -0.00278(15)
Cl4 0.0270(2) 0.0160(2) 0.01824(19) -0.00048(15) 0.00400(16) 0.00268(17)
Cl5 0.01488(18) 0.0193(2) 0.01761(19) -0.00087(15) 0.00081(14) 0.00057(15)
Cl6 0.0182(2) 0.0163(2) 0.0193(2) -0.00228(15) 0.00113(15) 0.00172(15)
N1 0.0158(7) 0.0191(7) 0.0154(7) -0.0002(6) 0.0002(5) 0.0018(6)
C2 0.0186(8) 0.0226(9) 0.0203(9) 0.0040(7) 0.0005(7) 0.0017(7)
N3 0.0157(7) 0.0245(8) 0.0203(7) -0.0011(6) 0.0004(6) 0.0017(6)
C4 0.0240(9) 0.0337(11) 0.0221(9) 0.0040(8) -0.0003(7) 0.0107(8)
C5 0.0257(9) 0.0283(10) 0.0176(8) 0.0065(7) 0.0015(7) 0.0076(8)
C6 0.0157(8) 0.0304(11) 0.0255(9) -0.0004(8) 0.0035(7) 0.0003(8)
C7 0.0194(9) 0.0284(10) 0.0211(9) 0.0023(7) 0.0042(7) 0.0033(8)
C8 0.0208(9) 0.0325(11) 0.0244(9) 0.0015(8) 0.0011(7) -0.0008(8)
C9 0.0339(12) 0.0496(15) 0.0323(12) -0.0075(10) -0.0003(10) -0.0087(11)
N10 0.0169(7) 0.0168(7) 0.0130(6) -0.0014(5) 0.0009(5) -0.0001(6)
C11 0.0173(8) 0.0166(8) 0.0162(8) -0.0013(6) 0.0004(6) -0.0005(7)
N12 0.0193(7) 0.0186(7) 0.0134(7) -0.0008(6) -0.0007(5) -0.0006(6)
C13 0.0208(8) 0.0174(9) 0.0171(8) -0.0025(6) 0.0021(6) -0.0004(7)
C14 0.0190(8) 0.0149(8) 0.0179(8) -0.0010(6) -0.0002(6) 0.0007(7)
C15 0.0235(9) 0.0259(10) 0.0135(8) 0.0021(7) -0.0018(7) -0.0009(8)
C16 0.0289(10) 0.0268(10) 0.0135(8) -0.0007(7) -0.0006(7) -0.0023(8)
C17 0.0270(10) 0.0395(12) 0.0238(10) -0.0008(9) 0.0015(8) -0.0051(9)
C18 0.0334(13) 0.071(2) 0.0359(13) 0.0013(12) 0.0107(10) 0.0000(13)
N19 0.0167(7) 0.0184(7) 0.0135(6) -0.0008(5) 0.0001(5) 0.0007(6)
C20 0.0288(10) 0.0221(9) 0.0164(8) -0.0014(7) 0.0022(7) -0.0041(8)
N21 0.0248(8) 0.0244(8) 0.0157(7) -0.0038(6) 0.0010(6) -0.0043(7)
C22 0.0288(10) 0.0247(10) 0.0162(8) 0.0022(7) -0.0015(7) 0.0021(8)
C23 0.0298(10) 0.0223(9) 0.0161(8) 0.0021(7) -0.0006(7) 0.0008(8)
C24 0.0445(13) 0.0280(11) 0.0201(9) -0.0060(8) -0.0020(8) -0.0056(10)
C25 0.0408(13) 0.0317(12) 0.0322(11) -0.0052(9) -0.0035(9) -0.0082(10)
C26 0.0589(17) 0.0362(14) 0.0428(14) -0.0038(11) -0.0041(12) 0.0022(12)
C27 0.137(3) 0.0363(16) 0.0469(16) 0.0099(13) -0.0282(18) -0.0053(19)
N28 0.0164(7) 0.0188(7) 0.0165(7) 0.0011(6) -0.0001(5) -0.0018(6)
C29 0.0160(8) 0.0213(9) 0.0223(9) -0.0010(7) -0.0006(7) -0.0014(7)
N30 0.0149(7) 0.0258(8) 0.0206(7) 0.0020(6) 0.0009(6) -0.0024(6)
C31 0.0244(9) 0.0321(11) 0.0188(9) -0.0028(8) -0.0003(7) -0.0121(8)
C32 0.0274(10) 0.0281(10) 0.0164(8) -0.0048(7) 0.0025(7) -0.0101(8)
C33 0.0157(8) 0.0300(11) 0.0282(10) -0.0001(8) 0.0030(7) -0.0007(8)
C34 0.0192(9) 0.0268(10) 0.0227(9) -0.0026(7) 0.0047(7) -0.0023(7)
C35 0.0216(9) 0.0331(11) 0.0278(10) -0.0027(8) 0.0028(8) 0.0025(8)
C36 0.0383(13) 0.0530(16) 0.0343(12) 0.0079(11) 0.0017(10) 0.0108(12)
N37 0.0174(7) 0.0194(7) 0.0133(6) 0.0003(6) 0.0000(5) 0.0007(6)
C38 0.0236(9) 0.0201(9) 0.0172(8) 0.0008(7) -0.0006(7) -0.0001(7)
N39 0.0245(8) 0.0226(8) 0.0161(7) 0.0035(6) 0.0024(6) 0.0049(7)
C40 0.0335(11) 0.0282(11) 0.0167(8) 0.0002(7) -0.0047(7) 0.0005(9)
C41 0.0318(11) 0.0232(10) 0.0182(9) -0.0009(7) -0.0038(8) -0.0048(8)
C42 0.0382(11) 0.0243(10) 0.0207(9) 0.0078(8) 0.0057(8) 0.0079(9)
C43 0.0409(12) 0.0281(11) 0.0234(10) 0.0034(8) -0.0032(9) 0.0113(9)
C44 0.0386(12) 0.0344(12) 0.0286(11) 0.0000(9) 0.0017(9) 0.0101(10)
C45 0.0667(18) 0.0426(15) 0.0451(14) 0.0019(12) 0.0119(13) 0.0261(14)
N46 0.0162(7) 0.0177(7) 0.0148(7) 0.0014(5) 0.0012(5) 0.0007(6)
C47 0.0184(8) 0.0193(9) 0.0138(8) 0.0003(6) 0.0004(6) 0.0006(7)
N48 0.0178(7) 0.0187(7) 0.0147(7) 0.0005(6) 0.0003(5) 0.0005(6)
C49 0.0203(8) 0.0180(9) 0.0183(8) 0.0024(7) 0.0013(7) 0.0014(7)
C50 0.0207(8) 0.0183(9) 0.0174(8) 0.0000(7) -0.0001(6) 0.0003(7)
C51 0.0201(9) 0.0283(10) 0.0156(8) -0.0019(7) -0.0017(7) 0.0028(8)
C52 0.0288(10) 0.0265(10) 0.0130(8) 0.0004(7) 0.0013(7) 0.0008(8)
C53 0.0232(10) 0.0470(14) 0.0250(10) 0.0007(9) 0.0033(8) 0.0047(9)
C54 0.0337(13) 0.088(2) 0.0393(14) -0.0028(14) 0.0162(11) 0.0011(14)

loop_
_atom_type_symbol
_atom_type_description
_atom_type_scat_dispersion_real
_atom_type_scat_dispersion_imag
_atom_type_scat_source
C C 0.0033 0.0016 'International Tables Vol C Tables 4.2.6.8 and 6.1.1.4'
H H 0.0000 0.0000 'International Tables Vol C Tables 4.2.6.8 and 6.1.1.4'
N N 0.0061 0.0033 'International Tables Vol C Tables 4.2.6.8 and 6.1.1.4'
Cl Cl 0.1484 0.1585 'International Tables Vol C Tables 4.2.6.8 and 6.1.1.4'
Ru Ru -1.2594 0.8363 'International Tables Vol C Tables 4.2.6.8 and 6.1.1.4'

loop_
_geom_angle_atom_site_label_1
_geom_angle_atom_site_label_2
_geom_angle_atom_site_label_3
_geom_angle
_geom_angle_site_symmetry_1
_geom_angle_site_symmetry_3
_geom_angle_publ_flag
N1 Ru1 N10 87.03(6) . . ?
N1 Ru1 N19 89.91(6) . . ?
N10 Ru1 N19 176.88(6) . . ?
N1 Ru1 Cl1 90.55(5) . . ?
N10 Ru1 Cl1 89.14(4) . . ?
N19 Ru1 Cl1 90.28(4) . . ?
N1 Ru1 Cl3 88.91(5) . . ?
N10 Ru1 Cl3 89.27(4) . . ?
N19 Ru1 Cl3 91.29(4) . . ?
Cl1 Ru1 Cl3 178.344(15) . . ?
N1 Ru1 Cl2 178.55(4) . . ?
N10 Ru1 Cl2 92.06(5) . . ?
N19 Ru1 Cl2 91.02(5) . . ?
Cl1 Ru1 Cl2 90.57(2) . . ?
Cl3 Ru1 Cl2 89.95(2) . . ?
N28 Ru2 N46 85.82(6) . . ?
N28 Ru2 N37 93.05(6) . . ?
N46 Ru2 N37 178.02(6) . . ?
N28 Ru2 Cl6 89.35(5) . . ?
N46 Ru2 Cl6 89.56(4) . . ?
N37 Ru2 Cl6 88.80(5) . . ?
N28 Ru2 Cl4 89.05(5) . . ?
N46 Ru2 Cl4 90.54(4) . . ?
N37 Ru2 Cl4 91.07(4) . . ?
Cl6 Ru2 Cl4 178.389(16) . . ?
N28 Ru2 Cl5 177.94(4) . . ?
N46 Ru2 Cl5 92.14(5) . . ?
N37 Ru2 Cl5 88.98(5) . . ?
Cl6 Ru2 Cl5 90.33(2) . . ?
Cl4 Ru2 Cl5 91.27(2) . . ?
C2 N1 C5 106.13(15) . . ?
C2 N1 Ru1 124.29(12) . . ?
C5 N1 Ru1 129.50(12) . . ?
N1 C2 N3 111.02(16) . . ?
N1 C2 H2 124.5 . . ?
N3 C2 H2 124.5 . . ?
C2 N3 C4 107.50(15) . . ?
C2 N3 C6 125.60(16) . . ?
C4 N3 C6 126.56(16) . . ?
C5 C4 N3 106.62(17) . . ?
C5 C4 H4 126.7 . . ?
N3 C4 H4 126.7 . . ?
C4 C5 N1 108.72(17) . . ?
C4 C5 H5 125.6 . . ?
N1 C5 H5 125.6 . . ?
N3 C6 C7 112.46(16) . . ?
N3 C6 H6A 109.1 . . ?
C7 C6 H6A 109.1 . . ?
N3 C6 H6B 109.1 . . ?
C7 C6 H6B 109.1 . . ?
H6A C6 H6B 107.8 . . ?
C6 C7 C8 114.26(16) . . ?
C6 C7 H7A 108.7 . . ?
C8 C7 H7A 108.7 . . ?
C6 C7 H7B 108.7 . . ?
C8 C7 H7B 108.7 . . ?
H7A C7 H7B 107.6 . . ?
C9 C8 C7 112.50(18) . . ?
C9 C8 H8A 109.1 . . ?
C7 C8 H8A 109.1 . . ?
C9 C8 H8B 109.1 . . ?
C7 C8 H8B 109.1 . . ?
H8A C8 H8B 107.8 . . ?
C8 C9 H9A 109.5 . . ?
C8 C9 H9B 109.5 . . ?
H9A C9 H9B 109.5 . . ?
C8 C9 H9C 109.5 . . ?
H9A C9 H9C 109.5 . . ?
H9B C9 H9C 109.5 . . ?
C11 N10 C14 106.12(14) . . ?
C11 N10 Ru1 129.08(12) . . ?
C14 N10 Ru1 124.76(12) . . ?
N10 C11 N12 110.46(16) . . ?
N10 C11 H11 124.8 . . ?
N12 C11 H11 124.8 . . ?
C11 N12 C13 107.80(14) . . ?
C11 N12 C15 126.22(16) . . ?
C13 N12 C15 125.84(15) . . ?
C14 C13 N12 106.25(15) . . ?
C14 C13 H13 126.9 . . ?
N12 C13 H13 126.9 . . ?
C13 C14 N10 109.37(16) . . ?
C13 C14 H14 125.3 . . ?
N10 C14 H14 125.3 . . ?
N12 C15 C16 112.32(15) . . ?
N12 C15 H15A 109.1 . . ?
C16 C15 H15A 109.1 . . ?
N12 C15 H15B 109.1 . . ?
C16 C15 H15B 109.1 . . ?
H15A C15 H15B 107.9 . . ?
C17 C16 C15 113.93(16) . . ?
C17 C16 H16A 108.8 . . ?
C15 C16 H16A 108.8 . . ?
C17 C16 H16B 108.8 . . ?
C15 C16 H16B 108.8 . . ?
H16A C16 H16B 107.7 . . ?
C16 C17 C18 112.72(19) . . ?
C16 C17 H17A 109.0 . . ?
C18 C17 H17A 109.0 . . ?
C16 C17 H17B 109.0 . . ?
C18 C17 H17B 109.0 . . ?
H17A C17 H17B 107.8 . . ?
C17 C18 H18A 109.5 . . ?
C17 C18 H18B 109.5 . . ?
H18A C18 H18B 109.5 . . ?
C17 C18 H18C 109.5 . . ?
H18A C18 H18C 109.5 . . ?
H18B C18 H18C 109.5 . . ?
C20 N19 C23 105.73(15) . . ?
C20 N19 Ru1 125.85(12) . . ?
C23 N19 Ru1 128.39(13) . . ?
N19 C20 N21 111.17(17) . . ?
N19 C20 H20 124.4 . . ?
N21 C20 H20 124.4 . . ?
C20 N21 C22 107.32(16) . . ?
C20 N21 C24 128.93(17) . . ?
C22 N21 C24 123.59(16) . . ?
C23 C22 N21 106.90(16) . . ?
C23 C22 H22 126.6 . . ?
N21 C22 H22 126.6 . . ?
C22 C23 N19 108.88(17) . . ?
C22 C23 H23 125.6 . . ?
N19 C23 H23 125.6 . . ?
N21 C24 C25 114.32(16) . . ?
N21 C24 H24A 108.7 . . ?
C25 C24 H24A 108.7 . . ?
N21 C24 H24B 108.7 . . ?
C25 C24 H24B 108.7 . . ?
H24A C24 H24B 107.6 . . ?
C26 C25 C24 113.7(2) . . ?
C26 C25 H25A 108.8 . . ?
C24 C25 H25A 108.8 . . ?
C26 C25 H25B 108.8 . . ?
C24 C25 H25B 108.8 . . ?
H25A C25 H25B 107.7 . . ?
C25 C26 C27 109.8(2) . . ?
C25 C26 H26A 109.7 . . ?
C27 C26 H26A 109.7 . . ?
C25 C26 H26B 109.7 . . ?
C27 C26 H26B 109.7 . . ?
H26A C26 H26B 108.2 . . ?
C26 C27 H27A 109.5 . . ?
C26 C27 H27B 109.5 . . ?
H27A C27 H27B 109.5 . . ?
C26 C27 H27C 109.5 . . ?
H27A C27 H27C 109.5 . . ?
H27B C27 H27C 109.5 . . ?
C29 N28 C32 105.85(15) . . ?
C29 N28 Ru2 124.55(12) . . ?
C32 N28 Ru2 129.21(12) . . ?
N28 C29 N30 110.85(16) . . ?
N28 C29 H29 124.6 . . ?
N30 C29 H29 124.6 . . ?
C29 N30 C31 107.69(15) . . ?
C29 N30 C33 126.35(16) . . ?
C31 N30 C33 125.66(16) . . ?
C32 C31 N30 106.38(17) . . ?
C32 C31 H31 126.8 . . ?
N30 C31 H31 126.8 . . ?
C31 C32 N28 109.23(17) . . ?
C31 C32 H32 125.4 . . ?
N28 C32 H32 125.4 . . ?
N30 C33 C34 111.47(16) . . ?
N30 C33 H33A 109.3 . . ?
C34 C33 H33A 109.3 . . ?
N30 C33 H33B 109.3 . . ?
C34 C33 H33B 109.3 . . ?
H33A C33 H33B 108.0 . . ?
C33 C34 C35 114.01(16) . . ?
C33 C34 H34A 108.8 . . ?
C35 C34 H34A 108.8 . . ?
C33 C34 H34B 108.8 . . ?
C35 C34 H34B 108.8 . . ?
H34A C34 H34B 107.6 . . ?
C36 C35 C34 112.78(18) . . ?
C36 C35 H35A 109.0 . . ?
C34 C35 H35A 109.0 . . ?
C36 C35 H35B 109.0 . . ?
C34 C35 H35B 109.0 . . ?
H35A C35 H35B 107.8 . . ?
C35 C36 H36A 109.5 . . ?
C35 C36 H36B 109.5 . . ?
H36A C36 H36B 109.5 . . ?
C35 C36 H36C 109.5 . . ?
H36A C36 H36C 109.5 . . ?
H36B C36 H36C 109.5 . . ?
C38 N37 C41 105.55(15) . . ?
C38 N37 Ru2 122.93(12) . . ?
C41 N37 Ru2 131.42(13) . . ?
N37 C38 N39 111.45(16) . . ?
N37 C38 H38 124.3 . . ?
N39 C38 H38 124.3 . . ?
C38 N39 C40 107.20(16) . . ?
C38 N39 C42 125.78(17) . . ?
C40 N39 C42 126.96(16) . . ?
C41 C40 N39 106.57(16) . . ?
C41 C40 H40 126.7 . . ?
N39 C40 H40 126.7 . . ?
C40 C41 N37 109.23(18) . . ?
C40 C41 H41 125.4 . . ?
N37 C41 H41 125.4 . . ?
N39 C42 C43 112.37(16) . . ?
N39 C42 H42A 109.1 . . ?
C43 C42 H42A 109.1 . . ?
N39 C42 H42B 109.1 . . ?
C43 C42 H42B 109.1 . . ?
H42A C42 H42B 107.9 . . ?
C44 C43 C42 113.69(17) . . ?
C44 C43 H43A 108.8 . . ?
C42 C43 H43A 108.8 . . ?
C44 C43 H43B 108.8 . . ?
C42 C43 H43B 108.8 . . ?
H43A C43 H43B 107.7 . . ?
C43 C44 C45 111.40(19) . . ?
C43 C44 H44A 109.3 . . ?
C45 C44 H44A 109.3 . . ?
C43 C44 H44B 109.3 . . ?
C45 C44 H44B 109.3 . . ?
H44A C44 H44B 108.0 . . ?
C44 C45 H45A 109.5 . . ?
C44 C45 H45B 109.5 . . ?
H45A C45 H45B 109.5 . . ?
C44 C45 H45C 109.5 . . ?
H45A C45 H45C 109.5 . . ?
H45B C45 H45C 109.5 . . ?
C47 N46 C50 106.22(14) . . ?
C47 N46 Ru2 127.81(13) . . ?
C50 N46 Ru2 125.87(12) . . ?
N46 C47 N48 110.80(16) . . ?
N46 C47 H47 124.6 . . ?
N48 C47 H47 124.6 . . ?
C47 N48 C49 107.62(15) . . ?
C47 N48 C51 126.06(16) . . ?
C49 N48 C51 126.12(15) . . ?
C50 C49 N48 106.35(16) . . ?
C50 C49 H49 126.8 . . ?
N48 C49 H49 126.8 . . ?
C49 C50 N46 109.01(16) . . ?
C49 C50 H50 125.5 . . ?
N46 C50 H50 125.5 . . ?
N48 C51 C52 112.30(15) . . ?
N48 C51 H51A 109.1 . . ?
C52 C51 H51A 109.1 . . ?
N48 C51 H51B 109.1 . . ?
C52 C51 H51B 109.1 . . ?
H51A C51 H51B 107.9 . . ?
C53 C52 C51 113.41(16) . . ?
C53 C52 H52A 108.9 . . ?
C51 C52 H52A 108.9 . . ?
C53 C52 H52B 108.9 . . ?
C51 C52 H52B 108.9 . . ?
H52A C52 H52B 107.7 . . ?
C52 C53 C54 112.4(2) . . ?
C52 C53 H53A 109.1 . . ?
C54 C53 H53A 109.1 . . ?
C52 C53 H53B 109.1 . . ?
C54 C53 H53B 109.1 . . ?
H53A C53 H53B 107.9 . . ?
C53 C54 H54A 109.5 . . ?
C53 C54 H54B 109.5 . . ?
H54A C54 H54B 109.5 . . ?
C53 C54 H54C 109.5 . . ?
H54A C54 H54C 109.5 . . ?
H54B C54 H54C 109.5 . . ?

loop_
_geom_bond_atom_site_label_1
_geom_bond_atom_site_label_2
_geom_bond_distance
_geom_bond_site_symmetry_2
_geom_bond_publ_flag
Ru1 N1 2.0623(15) . ?
Ru1 N10 2.0769(14) . ?
Ru1 N19 2.0887(14) . ?
Ru1 Cl1 2.3602(6) . ?
Ru1 Cl3 2.3604(6) . ?
Ru1 Cl2 2.3696(6) . ?
Ru2 N28 2.0669(15) . ?
Ru2 N46 2.0744(15) . ?
Ru2 N37 2.0763(15) . ?
Ru2 Cl6 2.3522(6) . ?
Ru2 Cl4 2.3597(6) . ?
Ru2 Cl5 2.3800(6) . ?
N1 C2 1.326(2) . ?
N1 C5 1.379(2) . ?
C2 N3 1.340(2) . ?
C2 H2 0.9300 . ?
N3 C4 1.369(2) . ?
N3 C6 1.474(2) . ?
C4 C5 1.364(3) . ?
C4 H4 0.9300 . ?
C5 H5 0.9300 . ?
C6 C7 1.515(3) . ?
C6 H6A 0.9700 . ?
C6 H6B 0.9700 . ?
C7 C8 1.524(3) . ?
C7 H7A 0.9700 . ?
C7 H7B 0.9700 . ?
C8 C9 1.519(3) . ?
C8 H8A 0.9700 . ?
C8 H8B 0.9700 . ?
C9 H9A 0.9600 . ?
C9 H9B 0.9600 . ?
C9 H9C 0.9600 . ?
N10 C11 1.330(2) . ?
N10 C14 1.382(2) . ?
C11 N12 1.350(2) . ?
C11 H11 0.9300 . ?
N12 C13 1.375(2) . ?
N12 C15 1.471(2) . ?
C13 C14 1.358(2) . ?
C13 H13 0.9300 . ?
C14 H14 0.9300 . ?
C15 C16 1.524(3) . ?
C15 H15A 0.9700 . ?
C15 H15B 0.9700 . ?
C16 C17 1.518(3) . ?
C16 H16A 0.9700 . ?
C16 H16B 0.9700 . ?
C17 C18 1.525(3) . ?
C17 H17A 0.9700 . ?
C17 H17B 0.9700 . ?
C18 H18A 0.9600 . ?
C18 H18B 0.9600 . ?
C18 H18C 0.9600 . ?
N19 C20 1.323(2) . ?
N19 C23 1.383(2) . ?
C20 N21 1.345(2) . ?
C20 H20 0.9300 . ?
N21 C22 1.363(3) . ?
N21 C24 1.469(2) . ?
C22 C23 1.357(3) . ?
C22 H22 0.9300 . ?
C23 H23 0.9300 . ?
C24 C25 1.518(3) . ?
C24 H24A 0.9700 . ?
C24 H24B 0.9700 . ?
C25 C26 1.497(3) . ?
C25 H25A 0.9700 . ?
C25 H25B 0.9700 . ?
C26 C27 1.565(4) . ?
C26 H26A 0.9700 . ?
C26 H26B 0.9700 . ?
C27 H27A 0.9600 . ?
C27 H27B 0.9600 . ?
C27 H27C 0.9600 . ?
N28 C29 1.330(2) . ?
N28 C32 1.379(2) . ?
C29 N30 1.344(2) . ?
C29 H29 0.9300 . ?
N30 C31 1.369(2) . ?
N30 C33 1.473(2) . ?
C31 C32 1.362(3) . ?
C31 H31 0.9300 . ?
C32 H32 0.9300 . ?
C33 C34 1.519(3) . ?
C33 H33A 0.9700 . ?
C33 H33B 0.9700 . ?
C34 C35 1.522(3) . ?
C34 H34A 0.9700 . ?
C34 H34B 0.9700 . ?
C35 C36 1.511(3) . ?
C35 H35A 0.9700 . ?
C35 H35B 0.9700 . ?
C36 H36A 0.9600 . ?
C36 H36B 0.9600 . ?
C36 H36C 0.9600 . ?
N37 C38 1.327(2) . ?
N37 C41 1.379(2) . ?
C38 N39 1.339(2) . ?
C38 H38 0.9300 . ?
N39 C40 1.371(3) . ?
N39 C42 1.466(2) . ?
C40 C41 1.358(3) . ?
C40 H40 0.9300 . ?
C41 H41 0.9300 . ?
C42 C43 1.530(3) . ?
C42 H42A 0.9700 . ?
C42 H42B 0.9700 . ?
C43 C44 1.516(3) . ?
C43 H43A 0.9700 . ?
C43 H43B 0.9700 . ?
C44 C45 1.522(3) . ?
C44 H44A 0.9700 . ?
C44 H44B 0.9700 . ?
C45 H45A 0.9600 . ?
C45 H45B 0.9600 . ?
C45 H45C 0.9600 . ?
N46 C47 1.327(2) . ?
N46 C50 1.382(2) . ?
C47 N48 1.348(2) . ?
C47 H47 0.9300 . ?
N48 C49 1.375(2) . ?
N48 C51 1.469(2) . ?
C49 C50 1.365(2) . ?
C49 H49 0.9300 . ?
C50 H50 0.9300 . ?
C51 C52 1.526(3) . ?
C51 H51A 0.9700 . ?
C51 H51B 0.9700 . ?
C52 C53 1.519(3) . ?
C52 H52A 0.9700 . ?
C52 H52B 0.9700 . ?
C53 C54 1.525(3) . ?
C53 H53A 0.9700 . ?
C53 H53B 0.9700 . ?
C54 H54A 0.9600 . ?
C54 H54B 0.9600 . ?
C54 H54C 0.9600 . ?

loop_
_geom_torsion_atom_site_label_1
_geom_torsion_atom_site_label_2
_geom_torsion_atom_site_label_3
_geom_torsion_atom_site_label_4
_geom_torsion
_geom_torsion_site_symmetry_1
_geom_torsion_site_symmetry_2
_geom_torsion_site_symmetry_3
_geom_torsion_site_symmetry_4
_geom_torsion_publ_flag
N10 Ru1 N1 C2 50.72(15) . . . . ?
N19 Ru1 N1 C2 -129.89(15) . . . . ?
Cl1 Ru1 N1 C2 139.83(15) . . . . ?
Cl3 Ru1 N1 C2 -38.60(15) . . . . ?
Cl2 Ru1 N1 C2 -0.2(19) . . . . ?
N10 Ru1 N1 C5 -125.56(16) . . . . ?
N19 Ru1 N1 C5 53.83(16) . . . . ?
Cl1 Ru1 N1 C5 -36.44(16) . . . . ?
Cl3 Ru1 N1 C5 145.12(16) . . . . ?
Cl2 Ru1 N1 C5 -176(79) . . . . ?
C5 N1 C2 N3 0.1(2) . . . . ?
Ru1 N1 C2 N3 -176.92(12) . . . . ?
N1 C2 N3 C4 0.2(2) . . . . ?
N1 C2 N3 C6 173.89(17) . . . . ?
C2 N3 C4 C5 -0.4(2) . . . . ?
C6 N3 C4 C5 -174.01(18) . . . . ?
N3 C4 C5 N1 0.4(2) . . . . ?
C2 N1 C5 C4 -0.3(2) . . . . ?
Ru1 N1 C5 C4 176.46(14) . . . . ?
C2 N3 C6 C7 -90.3(2) . . . . ?
C4 N3 C6 C7 82.2(2) . . . . ?
N3 C6 C7 C8 57.0(2) . . . . ?
C6 C7 C8 C9 171.94(18) . . . . ?
N1 Ru1 N10 C11 -124.39(15) . . . . ?
N19 Ru1 N10 C11 -135.7(10) . . . . ?
Cl1 Ru1 N10 C11 145.02(15) . . . . ?
Cl3 Ru1 N10 C11 -35.44(15) . . . . ?
Cl2 Ru1 N10 C11 54.48(15) . . . . ?
N1 Ru1 N10 C14 53.08(14) . . . . ?
N19 Ru1 N10 C14 41.8(11) . . . . ?
Cl1 Ru1 N10 C14 -37.51(13) . . . . ?
Cl3 Ru1 N10 C14 142.03(13) . . . . ?
Cl2 Ru1 N10 C14 -128.05(13) . . . . ?
C14 N10 C11 N12 0.29(19) . . . . ?
Ru1 N10 C11 N12 178.12(11) . . . . ?
N10 C11 N12 C13 -0.2(2) . . . . ?
N10 C11 N12 C15 175.58(16) . . . . ?
C11 N12 C13 C14 0.0(2) . . . . ?
C15 N12 C13 C14 -175.77(16) . . . . ?
N12 C13 C14 N10 0.1(2) . . . . ?
C11 N10 C14 C13 -0.3(2) . . . . ?
Ru1 N10 C14 C13 -178.21(12) . . . . ?
C11 N12 C15 C16 130.05(18) . . . . ?
C13 N12 C15 C16 -54.9(2) . . . . ?
N12 C15 C16 C17 -64.7(2) . . . . ?
C15 C16 C17 C18 177.80(19) . . . . ?
N1 Ru1 N19 C20 93.95(16) . . . . ?
N10 Ru1 N19 C20 105.2(11) . . . . ?
Cl1 Ru1 N19 C20 -175.50(15) . . . . ?
Cl3 Ru1 N19 C20 5.04(15) . . . . ?
Cl2 Ru1 N19 C20 -84.93(15) . . . . ?
N1 Ru1 N19 C23 -84.03(16) . . . . ?
N10 Ru1 N19 C23 -72.8(11) . . . . ?
Cl1 Ru1 N19 C23 6.52(15) . . . . ?
Cl3 Ru1 N19 C23 -172.94(15) . . . . ?
Cl2 Ru1 N19 C23 97.09(15) . . . . ?
C23 N19 C20 N21 -0.5(2) . . . . ?
Ru1 N19 C20 N21 -178.89(12) . . . . ?
N19 C20 N21 C22 0.6(2) . . . . ?
N19 C20 N21 C24 176.06(19) . . . . ?
C20 N21 C22 C23 -0.4(2) . . . . ?
C24 N21 C22 C23 -176.16(18) . . . . ?
N21 C22 C23 N19 0.1(2) . . . . ?
C20 N19 C23 C22 0.3(2) . . . . ?
Ru1 N19 C23 C22 178.59(13) . . . . ?
C20 N21 C24 C25 2.8(3) . . . . ?
C22 N21 C24 C25 177.64(19) . . . . ?
N21 C24 C25 C26 74.9(3) . . . . ?
C24 C25 C26 C27 -175.5(2) . . . . ?
N46 Ru2 N28 C29 -55.71(15) . . . . ?
N37 Ru2 N28 C29 122.66(15) . . . . ?
Cl6 Ru2 N28 C29 33.90(15) . . . . ?
Cl4 Ru2 N28 C29 -146.32(15) . . . . ?
Cl5 Ru2 N28 C29 -47.2(13) . . . . ?
N46 Ru2 N28 C32 116.07(16) . . . . ?
N37 Ru2 N28 C32 -65.56(16) . . . . ?
Cl6 Ru2 N28 C32 -154.33(16) . . . . ?
Cl4 Ru2 N28 C32 25.46(16) . . . . ?
Cl5 Ru2 N28 C32 124.6(12) . . . . ?
C32 N28 C29 N30 -0.1(2) . . . . ?
Ru2 N28 C29 N30 173.32(11) . . . . ?
N28 C29 N30 C31 0.1(2) . . . . ?
N28 C29 N30 C33 -173.84(17) . . . . ?
C29 N30 C31 C32 0.0(2) . . . . ?
C33 N30 C31 C32 173.91(18) . . . . ?
N30 C31 C32 N28 0.0(2) . . . . ?
C29 N28 C32 C31 0.0(2) . . . . ?
Ru2 N28 C32 C31 -172.93(13) . . . . ?
C29 N30 C33 C34 99.3(2) . . . . ?
C31 N30 C33 C34 -73.6(2) . . . . ?
N30 C33 C34 C35 -58.0(2) . . . . ?
C33 C34 C35 C36 -171.33(18) . . . . ?
N28 Ru2 N37 C38 -133.36(15) . . . . ?
N46 Ru2 N37 C38 -78.2(18) . . . . ?
Cl6 Ru2 N37 C38 -44.08(14) . . . . ?
Cl4 Ru2 N37 C38 137.53(14) . . . . ?
Cl5 Ru2 N37 C38 46.28(14) . . . . ?
N28 Ru2 N37 C41 42.32(17) . . . . ?
N46 Ru2 N37 C41 97.5(17) . . . . ?
Cl6 Ru2 N37 C41 131.60(17) . . . . ?
Cl4 Ru2 N37 C41 -46.79(17) . . . . ?
Cl5 Ru2 N37 C41 -138.04(17) . . . . ?
C41 N37 C38 N39 -0.1(2) . . . . ?
Ru2 N37 C38 N39 176.54(12) . . . . ?
N37 C38 N39 C40 0.0(2) . . . . ?
N37 C38 N39 C42 -177.55(16) . . . . ?
C38 N39 C40 C41 0.2(2) . . . . ?
C42 N39 C40 C41 177.64(17) . . . . ?
N39 C40 C41 N37 -0.2(2) . . . . ?
C38 N37 C41 C40 0.2(2) . . . . ?
Ru2 N37 C41 C40 -176.02(13) . . . . ?
C38 N39 C42 C43 88.0(2) . . . . ?
C40 N39 C42 C43 -89.0(2) . . . . ?
N39 C42 C43 C44 -68.2(3) . . . . ?
C42 C43 C44 C45 -178.7(2) . . . . ?
N28 Ru2 N46 C47 123.65(15) . . . . ?
N37 Ru2 N46 C47 68.4(18) . . . . ?
Cl6 Ru2 N46 C47 34.26(15) . . . . ?
Cl4 Ru2 N46 C47 -147.34(15) . . . . ?
Cl5 Ru2 N46 C47 -56.05(15) . . . . ?
N28 Ru2 N46 C50 -52.33(14) . . . . ?
N37 Ru2 N46 C50 -107.6(17) . . . . ?
Cl6 Ru2 N46 C50 -141.71(14) . . . . ?
Cl4 Ru2 N46 C50 36.68(14) . . . . ?
Cl5 Ru2 N46 C50 127.98(14) . . . . ?
C50 N46 C47 N48 0.1(2) . . . . ?
Ru2 N46 C47 N48 -176.47(11) . . . . ?
N46 C47 N48 C49 -0.3(2) . . . . ?
N46 C47 N48 C51 -175.28(15) . . . . ?
C47 N48 C49 C50 0.3(2) . . . . ?
C51 N48 C49 C50 175.32(16) . . . . ?
N48 C49 C50 N46 -0.3(2) . . . . ?
C47 N46 C50 C49 0.1(2) . . . . ?
Ru2 N46 C50 C49 176.77(12) . . . . ?
C47 N48 C51 C52 -130.63(19) . . . . ?
C49 N48 C51 C52 55.3(2) . . . . ?
N48 C51 C52 C53 65.9(2) . . . . ?
C51 C52 C53 C54 -177.8(2) . . . . ?
